data_4069846
loop_
_publ_author_name
'Lui, Ming-Chung'
'Chung, Chia-Pei'
'Chang, Wei-Chen'
'Lin, Ying-Chih'
'Wang, Yu'
'Liu, Yi-Hong'

_publ_section_title
;
 Ruthenium Allenylidene and Allylcarbene Complexes from 1,6-Diyne
;
_journal_issue 17
_journal_name_full Organometallics
_journal_page_first 5204
_journal_paper_doi 10.1021/om9004516
_journal_volume 28
_journal_year 2009
_chemical_formula_sum 'C38 H38 F6 O P2 Ru Si'
_chemical_formula_weight 815.78
_chemical_name_systematic
; 
 ? 
;
_space_group_IT_number 14
_symmetry_cell_setting monoclinic
_symmetry_space_group_name_Hall '-P 2ybc'
_symmetry_space_group_name_H-M 'P 1 21/c 1'
_atom_sites_solution_hydrogens geom
_atom_sites_solution_primary direct
_atom_sites_solution_secondary difmap
_audit_creation_method SHELXL-97
_cell_angle_alpha 90.00
_cell_angle_beta 110.636(2)
_cell_angle_gamma 90.00
_cell_formula_units_Z 4
_cell_length_a 14.8263(3)
_cell_length_b 14.1439(2)
_cell_length_c 19.0298(4)
_cell_measurement_reflns_used 13242
_cell_measurement_temperature 295(2)
_cell_measurement_theta_max 30.2255
_cell_measurement_theta_min 2.8740
_cell_volume 3734.54(13)
_computing_cell_refinement
; 
CrysAlis RED, Oxford Diffraction Ltd., 
Version 1.171.32.24 (release 21-04-2008 CrysAlis171 .NET) 
(compiled Apr 21 2008,18:23:10) 
Empirical absorption correction using spherical harmonics, 
 implemented in SCALE3 ABSPACK scaling algorithm. 
;
_computing_data_collection
; 
CrysAlis RED, Oxford Diffraction Ltd., 
Version 1.171.32.24 (release 21-04-2008 CrysAlis171 .NET) 
(compiled Apr 21 2008,18:23:10) 
Empirical absorption correction using spherical harmonics, 
 implemented in SCALE3 ABSPACK scaling algorithm. 
;
_computing_data_reduction
; 
CrysAlis RED, Oxford Diffraction Ltd., 
Version 1.171.32.24 (release 21-04-2008 CrysAlis171 .NET) 
(compiled Apr 21 2008,18:23:10) 
Empirical absorption correction using spherical harmonics, 
 implemented in SCALE3 ABSPACK scaling algorithm. 
;
_computing_molecular_graphics SHELXTL
_computing_publication_material SHELXTL
_computing_structure_refinement 'SHELXL-97 (Sheldrick, 1997)'
_computing_structure_solution 'SHELXS-97 (Sheldrick, 1990)'
_diffrn_ambient_temperature 295(2)
_diffrn_measured_fraction_theta_full 0.998
_diffrn_measured_fraction_theta_max 0.998
_diffrn_measurement_device_type 'Oxford Diffraction Gemini R'
_diffrn_measurement_method CCD
_diffrn_radiation_monochromator graphite
_diffrn_radiation_source 'fine-focus sealed tube'
_diffrn_radiation_type MoK\a
_diffrn_radiation_wavelength 0.71073
_diffrn_reflns_av_R_equivalents 0.0942
_diffrn_reflns_av_sigmaI/netI 0.0696
_diffrn_reflns_limit_h_max 19
_diffrn_reflns_limit_h_min -16
_diffrn_reflns_limit_k_max 18
_diffrn_reflns_limit_k_min -18
_diffrn_reflns_limit_l_max 22
_diffrn_reflns_limit_l_min -24
_diffrn_reflns_number 50120
_diffrn_reflns_theta_full 27.50
_diffrn_reflns_theta_max 27.50
_diffrn_reflns_theta_min 2.88
_exptl_absorpt_coefficient_mu 0.597
_exptl_absorpt_correction_T_max 1.00000
_exptl_absorpt_correction_T_min 0.74846
_exptl_absorpt_correction_type multi-scan
_exptl_absorpt_process_details
; 
CrysAlis RED, Oxford Diffraction Ltd., 
Version 1.171.32.24 (release 21-04-2008 CrysAlis171 .NET) 
(compiled Apr 21 2008,18:23:10) 
Empirical absorption correction using spherical harmonics, 
 implemented in SCALE3 ABSPACK scaling algorithm. 
;
_exptl_crystal_density_diffrn 1.451
_exptl_crystal_density_method 'not measured'
_exptl_crystal_F_000 1664
_exptl_crystal_size_max 0.25
_exptl_crystal_size_mid 0.20
_exptl_crystal_size_min 0.15
_refine_diff_density_max 0.626
_refine_diff_density_min -0.553
_refine_diff_density_rms 0.070
_refine_ls_extinction_method none
_refine_ls_goodness_of_fit_ref 0.943
_refine_ls_hydrogen_treatment mixed
_refine_ls_matrix_type full
_refine_ls_number_parameters 446
_refine_ls_number_reflns 8575
_refine_ls_number_restraints 0
_refine_ls_restrained_S_all 0.943
_refine_ls_R_factor_all 0.0887
_refine_ls_R_factor_gt 0.0451
_refine_ls_shift/su_max 0.001
_refine_ls_shift/su_mean 0.000
_refine_ls_structure_factor_coef Fsqd
_refine_ls_weighting_details 'calc w=1/[\s^2^(Fo^2^)+(0.0542P)^2^+0.0000P] where P=(Fo^2^+2Fc^2^)/3'
_refine_ls_weighting_scheme calc
_refine_ls_wR_factor_gt 0.0934
_refine_ls_wR_factor_ref 0.1037
_reflns_number_gt 5470
_reflns_number_total 8575
_reflns_threshold_expression >2sigma(I)
_cod_data_source_file om9004516_si_002.cif
_cod_data_source_block ic13308
_cod_depositor_comments
;
The following automatic conversions were performed:

'_symmetry_cell_setting' value 'Monoclinic' changed to 'monoclinic'
according to /home/saulius/struct/CIF-dictionaries/cif_core.dic
dictionary named 'cif_core.dic' version 2.4.2 from 2011-04-26.

Automatic conversion script
Id: cif_fix_values 1715 2011-07-08 13:25:40Z adriana 
;
_cod_original_cell_volume 3734.54(12)
_cod_original_sg_symbol_H-M P2(1)/c
_cod_database_code 4069846

loop_
_symmetry_equiv_pos_as_xyz
'x, y, z'
'-x, y+1/2, -z+1/2'
'-x, -y, -z'
'x, -y-1/2, z-1/2'

loop_
_atom_site_label
_atom_site_type_symbol
_atom_site_fract_x
_atom_site_fract_y
_atom_site_fract_z
_atom_site_U_iso_or_equiv
_atom_site_adp_type
_atom_site_occupancy
_atom_site_symmetry_multiplicity
_atom_site_calc_flag
_atom_site_refinement_flags
Ru1 Ru 0.332798(17) 0.377001(19) 0.779096(14) 0.03260(9) Uani 1 1 d .
P1 P 0.28986(6) 0.44704(6) 0.59818(4) 0.03084(18) Uani 1 1 d .
Si1 Si 0.33372(6) 0.61614(7) 0.83133(5) 0.0399(2) Uani 1 1 d .
O1 O 0.1246(2) 0.22623(19) 0.70705(18) 0.0530(7) Uani 1 1 d .
C1 C 0.2638(2) 0.3669(2) 0.66077(16) 0.0315(7) Uani 1 1 d .
H1A H 0.2623 0.3014 0.6436 0.038 Uiso 1 1 calc R
C2 C 0.19244(19) 0.3827(2) 0.69457(16) 0.0300(6) Uani 1 1 d .
C3 C 0.1995(2) 0.4578(2) 0.74647(16) 0.0306(7) Uani 1 1 d .
C4 C 0.2891(2) 0.5052(2) 0.77726(17) 0.0331(7) Uani 1 1 d .
C5 C 0.4450(3) 0.6534(3) 0.8170(3) 0.0756(14) Uani 1 1 d .
H5A H 0.4928 0.6047 0.8346 0.113 Uiso 1 1 calc R
H5B H 0.4685 0.7106 0.8446 0.113 Uiso 1 1 calc R
H5C H 0.4317 0.6644 0.7646 0.113 Uiso 1 1 calc R
C6 C 0.2424(3) 0.7109(3) 0.7975(3) 0.0813(14) Uani 1 1 d .
H6A H 0.2300 0.7225 0.7452 0.122 Uiso 1 1 calc R
H6B H 0.2661 0.7677 0.8256 0.122 Uiso 1 1 calc R
H6C H 0.1839 0.6917 0.8042 0.122 Uiso 1 1 calc R
C7 C 0.3600(4) 0.5927(4) 0.9318(2) 0.0882(15) Uani 1 1 d .
H7A H 0.4070 0.5432 0.9483 0.132 Uiso 1 1 calc R
H7B H 0.3019 0.5737 0.9394 0.132 Uiso 1 1 calc R
H7C H 0.3847 0.6491 0.9602 0.132 Uiso 1 1 calc R
C8 C 0.1155(2) 0.4481(2) 0.77239(17) 0.0359(7) Uani 1 1 d .
C9 C 0.0898(3) 0.5009(3) 0.8231(2) 0.0528(10) Uani 1 1 d .
H9A H 0.1260 0.5531 0.8467 0.063 Uiso 1 1 calc R
C10 C 0.0082(3) 0.4739(3) 0.8379(2) 0.0660(12) Uani 1 1 d .
H10A H -0.0107 0.5089 0.8718 0.079 Uiso 1 1 calc R
C11 C -0.0450(3) 0.3968(3) 0.8038(2) 0.0633(12) Uani 1 1 d .
H11A H -0.0997 0.3805 0.8143 0.076 Uiso 1 1 calc R
C12 C -0.0183(2) 0.3433(3) 0.7539(2) 0.0521(10) Uani 1 1 d .
H12A H -0.0539 0.2903 0.7314 0.063 Uiso 1 1 calc R
C13 C 0.0623(2) 0.3694(2) 0.73775(18) 0.0378(7) Uani 1 1 d .
C14 C 0.1030(2) 0.3217(2) 0.68406(17) 0.0367(7) Uani 1 1 d .
C15 C 0.0331(2) 0.3264(3) 0.60268(19) 0.0541(10) Uani 1 1 d .
H15A H 0.0614 0.2956 0.5705 0.081 Uiso 1 1 calc R
H15B H 0.0200 0.3913 0.5878 0.081 Uiso 1 1 calc R
H15C H -0.0260 0.2951 0.5987 0.081 Uiso 1 1 calc R
C16 C 0.4678(3) 0.3642(3) 0.8750(2) 0.0679(12) Uani 1 1 d .
H16A H 0.5083 0.4164 0.9028 0.082 Uiso 1 1 calc R
C17 C 0.3947(3) 0.3181(4) 0.8934(2) 0.0703(13) Uani 1 1 d .
H17A H 0.3744 0.3337 0.9358 0.084 Uiso 1 1 calc R
C18 C 0.3638(3) 0.2394(3) 0.8457(3) 0.0653(12) Uani 1 1 d .
H18A H 0.3159 0.1924 0.8474 0.078 Uiso 1 1 calc R
C19 C 0.4147(3) 0.2386(3) 0.7981(2) 0.0626(11) Uani 1 1 d .
H19A H 0.4092 0.1907 0.7596 0.075 Uiso 1 1 calc R
C20 C 0.4774(3) 0.3162(3) 0.8143(3) 0.0645(12) Uani 1 1 d .
H20A H 0.5258 0.3293 0.7914 0.077 Uiso 1 1 calc R
C21 C 0.2558(2) 0.5680(2) 0.60397(17) 0.0330(7) Uani 1 1 d .
C22 C 0.1611(2) 0.5875(2) 0.59765(18) 0.0409(8) Uani 1 1 d .
H22A H 0.1206 0.5384 0.6000 0.049 Uiso 1 1 calc R
C23 C 0.1271(3) 0.6789(3) 0.5880(2) 0.0507(9) Uani 1 1 d .
H23A H 0.0640 0.6913 0.5843 0.061 Uiso 1 1 calc R
C24 C 0.1861(3) 0.7517(3) 0.5837(2) 0.0572(10) Uani 1 1 d .
H24A H 0.1629 0.8134 0.5768 0.069 Uiso 1 1 calc R
C25 C 0.2793(3) 0.7333(3) 0.5897(2) 0.0594(10) Uani 1 1 d .
H25A H 0.3190 0.7828 0.5866 0.071 Uiso 1 1 calc R
C26 C 0.3147(3) 0.6420(2) 0.6001(2) 0.0472(9) Uani 1 1 d .
H26A H 0.3783 0.6304 0.6046 0.057 Uiso 1 1 calc R
C27 C 0.2192(2) 0.4124(2) 0.50300(17) 0.0364(7) Uani 1 1 d .
C28 C 0.1811(3) 0.4799(3) 0.44801(19) 0.0535(10) Uani 1 1 d .
H28A H 0.1914 0.5438 0.4597 0.064 Uiso 1 1 calc R
C29 C 0.1273(3) 0.4520(3) 0.3752(2) 0.0665(12) Uani 1 1 d .
H29A H 0.1013 0.4974 0.3382 0.080 Uiso 1 1 calc R
C30 C 0.1126(3) 0.3587(3) 0.3579(2) 0.0693(12) Uani 1 1 d .
H30A H 0.0764 0.3406 0.3091 0.083 Uiso 1 1 calc R
C31 C 0.1509(3) 0.2910(3) 0.4119(2) 0.0650(11) Uani 1 1 d .
H31A H 0.1408 0.2272 0.3997 0.078 Uiso 1 1 calc R
C32 C 0.2040(3) 0.3176(3) 0.48419(19) 0.0501(9) Uani 1 1 d .
H32A H 0.2299 0.2717 0.5207 0.060 Uiso 1 1 calc R
C33 C 0.4148(2) 0.4398(2) 0.60743(19) 0.0403(8) Uani 1 1 d .
C34 C 0.4405(3) 0.4023(3) 0.5499(2) 0.0595(11) Uani 1 1 d .
H34A H 0.3936 0.3809 0.5059 0.071 Uiso 1 1 calc R
C35 C 0.5370(4) 0.3971(4) 0.5589(3) 0.0820(16) Uani 1 1 d .
H35A H 0.5548 0.3710 0.5208 0.098 Uiso 1 1 calc R
C36 C 0.6063(3) 0.4293(4) 0.6220(4) 0.0874(17) Uani 1 1 d .
H36A H 0.6708 0.4260 0.6265 0.105 Uiso 1 1 calc R
C37 C 0.5814(3) 0.4668(3) 0.6796(3) 0.0754(13) Uani 1 1 d .
H37A H 0.6291 0.4887 0.7229 0.090 Uiso 1 1 calc R
C38 C 0.4861(2) 0.4718(3) 0.6729(2) 0.0532(10) Uani 1 1 d .
H38A H 0.4693 0.4964 0.7119 0.064 Uiso 1 1 calc R
P2 P 0.24127(9) 0.05279(8) 0.58641(7) 0.0660(3) Uani 1 1 d .
F1 F 0.1536(2) 0.1248(2) 0.5682(2) 0.1340(13) Uani 1 1 d .
F2 F 0.3272(3) -0.0152(2) 0.6069(2) 0.1406(14) Uani 1 1 d .
F3 F 0.2154(3) 0.0124(4) 0.6509(3) 0.185(2) Uani 1 1 d .
F4 F 0.3027(3) 0.1320(3) 0.6326(3) 0.183(2) Uani 1 1 d .
F5 F 0.2603(4) 0.0905(3) 0.5176(3) 0.180(2) Uani 1 1 d .
F6 F 0.1752(4) -0.0223(3) 0.5371(3) 0.232(3) Uani 1 1 d .
H1 H 0.141(3) 0.204(3) 0.683(2) 0.045(14) Uiso 1 1 d .

loop_
_atom_site_aniso_label
_atom_site_aniso_U_11
_atom_site_aniso_U_22
_atom_site_aniso_U_33
_atom_site_aniso_U_23
_atom_site_aniso_U_13
_atom_site_aniso_U_12
Ru1 0.02931(13) 0.03652(15) 0.02930(14) 0.00224(12) 0.00701(10) 0.00406(12)
P1 0.0363(4) 0.0279(4) 0.0299(5) 0.0005(3) 0.0136(4) -0.0001(3)
Si1 0.0358(5) 0.0417(5) 0.0401(5) -0.0106(4) 0.0108(4) -0.0032(4)
O1 0.0687(18) 0.0352(16) 0.061(2) 0.0058(14) 0.0305(16) -0.0054(13)
C1 0.0364(15) 0.0268(16) 0.0307(17) -0.0013(13) 0.0108(13) 0.0005(13)
C2 0.0294(14) 0.0319(16) 0.0273(16) 0.0070(14) 0.0080(12) 0.0008(13)
C3 0.0289(15) 0.0360(18) 0.0265(16) 0.0026(13) 0.0093(12) 0.0023(13)
C4 0.0301(16) 0.0347(18) 0.0348(17) -0.0010(14) 0.0119(14) 0.0003(13)
C5 0.062(3) 0.065(3) 0.109(4) -0.027(3) 0.042(3) -0.026(2)
C6 0.069(3) 0.055(3) 0.101(4) -0.023(3) 0.007(3) 0.017(2)
C7 0.116(4) 0.092(4) 0.049(3) -0.018(3) 0.020(3) -0.021(3)
C8 0.0309(16) 0.047(2) 0.0309(18) 0.0063(15) 0.0124(14) 0.0034(15)
C9 0.048(2) 0.067(3) 0.050(2) -0.009(2) 0.0256(18) -0.0030(18)
C10 0.059(3) 0.096(4) 0.056(3) 0.000(2) 0.037(2) 0.007(2)
C11 0.049(2) 0.081(3) 0.073(3) 0.017(2) 0.038(2) 0.000(2)
C12 0.0419(19) 0.059(2) 0.058(2) 0.0139(19) 0.0210(18) -0.0082(17)
C13 0.0303(15) 0.045(2) 0.0375(18) 0.0104(16) 0.0116(14) -0.0004(15)
C14 0.0364(17) 0.0366(19) 0.0351(19) 0.0021(14) 0.0100(14) -0.0062(14)
C15 0.043(2) 0.071(3) 0.038(2) -0.0023(19) 0.0016(16) -0.0180(19)
C16 0.052(2) 0.069(3) 0.054(3) 0.006(2) -0.018(2) 0.011(2)
C17 0.080(3) 0.090(4) 0.038(2) 0.024(2) 0.018(2) 0.037(3)
C18 0.059(2) 0.053(3) 0.075(3) 0.030(2) 0.013(2) 0.012(2)
C19 0.061(3) 0.057(3) 0.053(3) 0.006(2) 0.001(2) 0.030(2)
C20 0.037(2) 0.078(3) 0.074(3) 0.022(3) 0.013(2) 0.021(2)
C21 0.0417(17) 0.0280(17) 0.0271(17) 0.0005(13) 0.0093(14) -0.0008(14)
C22 0.0425(19) 0.0361(18) 0.043(2) 0.0009(16) 0.0143(16) 0.0013(15)
C23 0.054(2) 0.044(2) 0.053(2) 0.0014(18) 0.0165(18) 0.0140(18)
C24 0.076(3) 0.0287(19) 0.058(3) 0.0017(18) 0.012(2) 0.0084(19)
C25 0.069(3) 0.034(2) 0.069(3) 0.0040(19) 0.017(2) -0.0126(19)
C26 0.047(2) 0.039(2) 0.052(2) -0.0006(17) 0.0126(17) -0.0064(16)
C27 0.0450(18) 0.0386(18) 0.0281(18) 0.0007(14) 0.0161(15) 0.0002(15)
C28 0.077(3) 0.041(2) 0.038(2) 0.0004(17) 0.0159(19) 0.0084(19)
C29 0.091(3) 0.062(3) 0.036(2) 0.006(2) 0.010(2) 0.020(2)
C30 0.076(3) 0.086(4) 0.040(2) -0.023(2) 0.013(2) 0.002(3)
C31 0.088(3) 0.053(3) 0.049(3) -0.018(2) 0.019(2) -0.006(2)
C32 0.078(3) 0.039(2) 0.032(2) -0.0012(16) 0.0173(18) -0.0010(19)
C33 0.0411(18) 0.0363(19) 0.049(2) 0.0095(16) 0.0222(17) 0.0045(15)
C34 0.062(2) 0.065(3) 0.066(3) 0.012(2) 0.040(2) 0.016(2)
C35 0.079(3) 0.093(4) 0.103(4) 0.031(3) 0.068(3) 0.028(3)
C36 0.056(3) 0.086(4) 0.139(5) 0.048(4) 0.057(3) 0.021(3)
C37 0.042(2) 0.070(3) 0.107(4) 0.018(3) 0.017(2) -0.003(2)
C38 0.043(2) 0.055(2) 0.061(3) 0.0009(19) 0.0182(19) -0.0029(18)
P2 0.0776(8) 0.0415(6) 0.0850(9) 0.0004(6) 0.0363(7) -0.0008(6)
F1 0.108(2) 0.107(3) 0.193(4) 0.041(3) 0.060(2) 0.038(2)
F2 0.126(3) 0.105(3) 0.209(4) 0.037(3) 0.082(3) 0.057(2)
F3 0.152(3) 0.251(5) 0.196(4) 0.126(4) 0.117(3) 0.059(3)
F4 0.133(3) 0.124(3) 0.244(5) -0.101(3) 0.006(3) -0.016(2)
F5 0.323(6) 0.113(3) 0.181(4) 0.048(3) 0.184(4) 0.068(3)
F6 0.256(6) 0.088(3) 0.219(5) 0.009(3) -0.080(4) -0.054(3)

loop_
_atom_type_symbol
_atom_type_description
_atom_type_scat_dispersion_real
_atom_type_scat_dispersion_imag
_atom_type_scat_source
C C 0.0033 0.0016 'International Tables Vol C Tables 4.2.6.8 and 6.1.1.4'
H H 0.0000 0.0000 'International Tables Vol C Tables 4.2.6.8 and 6.1.1.4'
O O 0.0106 0.0060 'International Tables Vol C Tables 4.2.6.8 and 6.1.1.4'
F F 0.0171 0.0103 'International Tables Vol C Tables 4.2.6.8 and 6.1.1.4'
Si Si 0.0817 0.0704 'International Tables Vol C Tables 4.2.6.8 and 6.1.1.4'
P P 0.1023 0.0942 'International Tables Vol C Tables 4.2.6.8 and 6.1.1.4'
Ru Ru -1.2594 0.8363 'International Tables Vol C Tables 4.2.6.8 and 6.1.1.4'

loop_
_geom_angle_atom_site_label_1
_geom_angle_atom_site_label_2
_geom_angle_atom_site_label_3
_geom_angle
C4 Ru1 C1 90.62(12)
C4 Ru1 C2 73.63(12)
C1 Ru1 C2 39.38(11)
C4 Ru1 C3 39.89(12)
C1 Ru1 C3 71.52(11)
C2 Ru1 C3 38.70(11)
C4 Ru1 C20 131.68(16)
C1 Ru1 C20 110.65(15)
C2 Ru1 C20 146.71(16)
C3 Ru1 C20 171.49(15)
C4 Ru1 C16 107.24(15)
C1 Ru1 C16 146.64(16)
C2 Ru1 C16 172.85(16)
C3 Ru1 C16 138.84(15)
C20 Ru1 C16 37.05(15)
C4 Ru1 C17 113.26(16)
C1 Ru1 C17 153.87(17)
C2 Ru1 C17 135.49(15)
C3 Ru1 C17 120.01(13)
C20 Ru1 C17 61.75(16)
C16 Ru1 C17 37.45(16)
C4 Ru1 C19 167.67(14)
C1 Ru1 C19 98.15(13)
C2 Ru1 C19 118.55(14)
C3 Ru1 C19 151.87(14)
C20 Ru1 C19 36.64(15)
C16 Ru1 C19 60.94(16)
C17 Ru1 C19 60.19(16)
C4 Ru1 C18 144.72(16)
C1 Ru1 C18 117.35(15)
C2 Ru1 C18 113.75(14)
C3 Ru1 C18 126.29(13)
C20 Ru1 C18 60.65(16)
C16 Ru1 C18 61.31(16)
C17 Ru1 C18 36.52(16)
C19 Ru1 C18 35.09(14)
C1 P1 C21 115.61(14)
C1 P1 C33 110.90(14)
C21 P1 C33 110.44(15)
C1 P1 C27 108.13(14)
C21 P1 C27 104.04(15)
C33 P1 C27 107.14(15)
C5 Si1 C7 109.4(2)
C5 Si1 C6 108.9(2)
C7 Si1 C6 110.6(2)
C5 Si1 C4 108.73(17)
C7 Si1 C4 109.00(19)
C6 Si1 C4 110.11(17)
C14 O1 H1 109(4)
C2 C1 P1 124.6(2)
C2 C1 Ru1 70.76(16)
P1 C1 Ru1 121.90(16)
C2 C1 H1A 111.3
P1 C1 H1A 111.3
Ru1 C1 H1A 111.3
C3 C2 C1 122.6(3)
C3 C2 C14 110.9(2)
C1 C2 C14 126.4(3)
C3 C2 Ru1 72.14(16)
C1 C2 Ru1 69.86(16)
C14 C2 Ru1 130.1(2)
C4 C3 C2 117.8(2)
C4 C3 C8 132.4(3)
C2 C3 C8 107.0(3)
C4 C3 Ru1 60.33(16)
C2 C3 Ru1 69.16(16)
C8 C3 Ru1 129.4(2)
C3 C4 Si1 136.4(2)
C3 C4 Ru1 79.78(18)
Si1 C4 Ru1 137.08(17)
Si1 C5 H5A 109.5
Si1 C5 H5B 109.5
H5A C5 H5B 109.5
Si1 C5 H5C 109.5
H5A C5 H5C 109.5
H5B C5 H5C 109.5
Si1 C6 H6A 109.5
Si1 C6 H6B 109.5
H6A C6 H6B 109.5
Si1 C6 H6C 109.5
H6A C6 H6C 109.5
H6B C6 H6C 109.5
Si1 C7 H7A 109.5
Si1 C7 H7B 109.5
H7A C7 H7B 109.5
Si1 C7 H7C 109.5
H7A C7 H7C 109.5
H7B C7 H7C 109.5
C9 C8 C13 121.1(3)
C9 C8 C3 130.4(3)
C13 C8 C3 108.4(3)
C8 C9 C10 118.0(4)
C8 C9 H9A 121.0
C10 C9 H9A 121.0
C11 C10 C9 121.3(4)
C11 C10 H10A 119.4
C9 C10 H10A 119.4
C10 C11 C12 120.6(3)
C10 C11 H11A 119.7
C12 C11 H11A 119.7
C11 C12 C13 119.1(4)
C11 C12 H12A 120.4
C13 C12 H12A 120.4
C12 C13 C8 119.9(3)
C12 C13 C14 127.6(3)
C8 C13 C14 112.5(3)
O1 C14 C13 108.4(3)
O1 C14 C15 110.6(3)
C13 C14 C15 112.0(3)
O1 C14 C2 113.8(3)
C13 C14 C2 101.1(2)
C15 C14 C2 110.7(3)
C14 C15 H15A 109.5
C14 C15 H15B 109.5
H15A C15 H15B 109.5
C14 C15 H15C 109.5
H15A C15 H15C 109.5
H15B C15 H15C 109.5
C20 C16 C17 107.1(4)
C20 C16 Ru1 71.2(2)
C17 C16 Ru1 71.8(2)
C20 C16 H16A 126.4
C17 C16 H16A 126.4
Ru1 C16 H16A 126.4
C18 C17 C16 108.0(4)
C18 C17 Ru1 74.6(2)
C16 C17 Ru1 70.7(2)
C18 C17 H17A 125.8
C16 C17 H17A 125.8
Ru1 C17 H17A 125.8
C19 C18 C17 107.6(4)
C19 C18 Ru1 71.8(2)
C17 C18 Ru1 68.9(2)
C19 C18 H18A 126.2
C17 C18 H18A 126.2
Ru1 C18 H18A 126.2
C18 C19 C20 109.0(4)
C18 C19 Ru1 73.1(2)
C20 C19 Ru1 68.6(2)
C18 C19 H19A 125.5
C20 C19 H19A 125.5
Ru1 C19 H19A 125.5
C16 C20 C19 108.2(4)
C16 C20 Ru1 71.7(2)
C19 C20 Ru1 74.8(2)
C16 C20 H20A 125.7
C19 C20 H20A 125.7
Ru1 C20 H20A 125.7
C26 C21 C22 118.8(3)
C26 C21 P1 121.4(3)
C22 C21 P1 118.7(2)
C23 C22 C21 120.5(3)
C23 C22 H22A 119.7
C21 C22 H22A 119.7
C24 C23 C22 120.2(3)
C24 C23 H23A 119.9
C22 C23 H23A 119.9
C25 C24 C23 119.8(3)
C25 C24 H24A 120.1
C23 C24 H24A 120.1
C24 C25 C26 120.7(3)
C24 C25 H25A 119.6
C26 C25 H25A 119.6
C21 C26 C25 120.0(3)
C21 C26 H26A 120.0
C25 C26 H26A 120.0
C28 C27 C32 119.2(3)
C28 C27 P1 120.6(3)
C32 C27 P1 120.3(3)
C27 C28 C29 119.8(4)
C27 C28 H28A 120.1
C29 C28 H28A 120.1
C30 C29 C28 120.3(4)
C30 C29 H29A 119.9
C28 C29 H29A 119.9
C29 C30 C31 120.4(4)
C29 C30 H30A 119.8
C31 C30 H30A 119.8
C30 C31 C32 119.9(4)
C30 C31 H31A 120.1
C32 C31 H31A 120.1
C31 C32 C27 120.5(4)
C31 C32 H32A 119.8
C27 C32 H32A 119.8
C34 C33 C38 119.7(3)
C34 C33 P1 120.3(3)
C38 C33 P1 120.0(3)
C35 C34 C33 118.9(4)
C35 C34 H34A 120.5
C33 C34 H34A 120.5
C36 C35 C34 121.4(5)
C36 C35 H35A 119.3
C34 C35 H35A 119.3
C35 C36 C37 120.1(4)
C35 C36 H36A 119.9
C37 C36 H36A 119.9
C38 C37 C36 120.0(5)
C38 C37 H37A 120.0
C36 C37 H37A 120.0
C37 C38 C33 119.8(4)
C37 C38 H38A 120.1
C33 C38 H38A 120.1
F4 P2 F3 94.6(3)
F4 P2 F6 176.5(3)
F3 P2 F6 86.9(3)
F4 P2 F5 89.1(3)
F3 P2 F5 175.8(3)
F6 P2 F5 89.3(3)
F4 P2 F2 92.3(2)
F3 P2 F2 89.0(2)
F6 P2 F2 90.9(3)
F5 P2 F2 92.8(2)
F4 P2 F1 86.0(2)
F3 P2 F1 89.9(2)
F6 P2 F1 90.8(3)
F5 P2 F1 88.4(2)
F2 P2 F1 177.9(2)

loop_
_geom_bond_atom_site_label_1
_geom_bond_atom_site_label_2
_geom_bond_distance
Ru1 C4 1.921(3)
Ru1 C1 2.125(3)
Ru1 C2 2.137(3)
Ru1 C3 2.176(3)
Ru1 C20 2.184(3)
Ru1 C16 2.190(4)
Ru1 C17 2.205(4)
Ru1 C19 2.264(4)
Ru1 C18 2.280(4)
P1 C1 1.783(3)
P1 C21 1.798(3)
P1 C33 1.800(3)
P1 C27 1.811(3)
Si1 C5 1.841(4)
Si1 C7 1.842(5)
Si1 C6 1.852(4)
Si1 C4 1.865(3)
O1 C14 1.421(4)
O1 H1 0.67(3)
C1 C2 1.436(4)
C1 H1A 0.9800
C2 C3 1.429(4)
C2 C14 1.535(4)
C3 C4 1.418(4)
C3 C8 1.498(4)
C5 H5A 0.9600
C5 H5B 0.9600
C5 H5C 0.9600
C6 H6A 0.9600
C6 H6B 0.9600
C6 H6C 0.9600
C7 H7A 0.9600
C7 H7B 0.9600
C7 H7C 0.9600
C8 C9 1.375(4)
C8 C13 1.389(4)
C9 C10 1.390(5)
C9 H9A 0.9300
C10 C11 1.368(6)
C10 H10A 0.9300
C11 C12 1.377(5)
C11 H11A 0.9300
C12 C13 1.385(4)
C12 H12A 0.9300
C13 C14 1.515(4)
C14 C15 1.531(4)
C15 H15A 0.9600
C15 H15B 0.9600
C15 H15C 0.9600
C16 C20 1.390(6)
C16 C17 1.411(6)
C16 H16A 0.9800
C17 C18 1.407(6)
C17 H17A 0.9800
C18 C19 1.370(5)
C18 H18A 0.9800
C19 C20 1.400(6)
C19 H19A 0.9800
C20 H20A 0.9800
C21 C26 1.382(4)
C21 C22 1.394(4)
C22 C23 1.375(5)
C22 H22A 0.9300
C23 C24 1.372(5)
C23 H23A 0.9300
C24 C25 1.371(5)
C24 H24A 0.9300
C25 C26 1.382(5)
C25 H25A 0.9300
C26 H26A 0.9300
C27 C28 1.382(4)
C27 C32 1.386(5)
C28 C29 1.390(5)
C28 H28A 0.9300
C29 C30 1.360(6)
C29 H29A 0.9300
C30 C31 1.373(6)
C30 H30A 0.9300
C31 C32 1.375(5)
C31 H31A 0.9300
C32 H32A 0.9300
C33 C34 1.386(5)
C33 C38 1.395(5)
C34 C35 1.381(6)
C34 H34A 0.9300
C35 C36 1.354(7)
C35 H35A 0.9300
C36 C37 1.379(7)
C36 H36A 0.9300
C37 C38 1.375(5)
C37 H37A 0.9300
C38 H38A 0.9300
P2 F4 1.514(3)
P2 F3 1.520(3)
P2 F6 1.523(4)
P2 F5 1.529(4)
P2 F2 1.533(3)
P2 F1 1.590(3)
